data_7039418
loop_
_publ_author_name
'Janes, Trevor'
'Xu, Maotong'
'Song, Datong'

_publ_section_title
;
 Synthesis and reactivity of Li and TaMe3 complexes supported by
 N,N'-bis(2,6-diisopropylphenyl)-o-phenylenediamido ligands.
;
_journal_issue 26
_journal_name_full 'Dalton transactions (Cambridge, England : 2003)'
_journal_page_first 10672
_journal_page_last 10680
_journal_paper_doi 10.1039/c6dt01908k
_journal_volume 45
_journal_year 2016
_chemical_formula_sum 'C40 H62 Li2 N2 O2'
_chemical_formula_weight 616.79
_space_group_crystal_system monoclinic
_space_group_IT_number 14
_space_group_name_Hall '-P 2ybc'
_space_group_name_H-M_alt 'P 1 21/c 1'
_symmetry_space_group_name_Hall '-P 2ybc'
_symmetry_space_group_name_H-M 'P 1 21/c 1'
_atom_sites_solution_hydrogens geom
_audit_creation_method SHELXL-2014/7
_audit_update_record
;
2016-05-13 deposited with the CCDC.
2016-06-02 downloaded from the CCDC.
;
_cell_angle_alpha 90
_cell_angle_beta 93.323(6)
_cell_angle_gamma 90
_cell_formula_units_Z 4
_cell_length_a 11.4110(15)
_cell_length_b 19.573(3)
_cell_length_c 17.749(2)
_cell_measurement_reflns_used 5598
_cell_measurement_temperature 150(2)
_cell_measurement_theta_max 27.458
_cell_measurement_theta_min 1.550
_cell_volume 3957.5(9)
_computing_structure_refinement 'SHELXL-2014/7 (Sheldrick, 2014)'
_diffrn_ambient_temperature 150(2)
_diffrn_measured_fraction_theta_full 0.987
_diffrn_measured_fraction_theta_max 0.980
_diffrn_measurement_device_type 'Bruker Kappa Apex II'
_diffrn_radiation_type MoK\a
_diffrn_radiation_wavelength 0.71073
_diffrn_reflns_av_R_equivalents 0.0378
_diffrn_reflns_av_unetI/netI 0.0627
_diffrn_reflns_Laue_measured_fraction_full 0.987
_diffrn_reflns_Laue_measured_fraction_max 0.980
_diffrn_reflns_limit_h_max 14
_diffrn_reflns_limit_h_min -13
_diffrn_reflns_limit_k_max 25
_diffrn_reflns_limit_k_min -15
_diffrn_reflns_limit_l_max 21
_diffrn_reflns_limit_l_min -23
_diffrn_reflns_number 19128
_diffrn_reflns_point_group_measured_fraction_full 0.987
_diffrn_reflns_point_group_measured_fraction_max 0.980
_diffrn_reflns_theta_full 25.242
_diffrn_reflns_theta_max 27.458
_diffrn_reflns_theta_min 1.550
_exptl_absorpt_coefficient_mu 0.061
_exptl_absorpt_correction_T_max 0.7456
_exptl_absorpt_correction_T_min 0.6108
_exptl_absorpt_correction_type multi-scan
_exptl_absorpt_process_details 'Apex 2'
_exptl_crystal_colour colourless
_exptl_crystal_density_diffrn 1.035
_exptl_crystal_description block
_exptl_crystal_F_000 1352
_exptl_crystal_size_max 0.2
_exptl_crystal_size_mid 0.1
_exptl_crystal_size_min 0.1
_refine_diff_density_max 0.402
_refine_diff_density_min -0.434
_refine_diff_density_rms 0.106
_refine_ls_extinction_method none
_refine_ls_goodness_of_fit_ref 1.010
_refine_ls_hydrogen_treatment constr
_refine_ls_matrix_type full
_refine_ls_number_parameters 451
_refine_ls_number_reflns 8876
_refine_ls_number_restraints 0
_refine_ls_restrained_S_all 1.010
_refine_ls_R_factor_all 0.1088
_refine_ls_R_factor_gt 0.0579
_refine_ls_shift/su_max 0.000
_refine_ls_shift/su_mean 0.000
_refine_ls_structure_factor_coef Fsqd
_refine_ls_weighting_details 'w=1/[\s^2^(Fo^2^)+(0.1104P)^2^] where P=(Fo^2^+2Fc^2^)/3'
_refine_ls_weighting_scheme calc
_refine_ls_wR_factor_gt 0.1525
_refine_ls_wR_factor_ref 0.1884
_reflns_Friedel_coverage 0.000
_reflns_number_gt 5598
_reflns_number_total 8876
_reflns_threshold_expression 'I > 2\s(I)'
_cod_data_source_file c6dt01908k2.cif
_cod_data_source_block 5
_cod_depositor_comments 'Adding full bibliography for 7039418--7039426.cif.'
_cod_original_cell_volume 3957.6(9)
_cod_database_code 7039418
_shelx_shelxl_version_number 2014/7
_shelx_space_group_comment
;
The symmetry employed for this shelxl refinement is uniquely defined
by the following loop, which should always be used as a source of
symmetry information in preference to the above space-group names.
They are only intended as comments.
;

loop_
_space_group_symop_operation_xyz
'x, y, z'
'-x, y+1/2, -z+1/2'
'-x, -y, -z'
'x, -y-1/2, z-1/2'

loop_
_atom_site_label
_atom_site_type_symbol
_atom_site_fract_x
_atom_site_fract_y
_atom_site_fract_z
_atom_site_U_iso_or_equiv
_atom_site_adp_type
_atom_site_occupancy
_atom_site_site_symmetry_order
_atom_site_calc_flag
_atom_site_refinement_flags_posn
_atom_site_refinement_flags_adp
_atom_site_refinement_flags_occupancy
_atom_site_disorder_assembly
_atom_site_disorder_group
Li1 Li 0.8271(3) 0.18124(16) 0.76108(16) 0.0330(7) Uani 1 1 d . . . . .
Li2 Li 0.6288(3) 0.20659(17) 0.81569(18) 0.0356(7) Uani 1 1 d . . . . .
O1 O 0.91397(12) 0.22720(7) 0.69062(7) 0.0380(3) Uani 1 1 d . . . . .
O2 O 0.4873(2) 0.26543(14) 0.82465(14) 0.0364(6) Uani 0.66 1 d . . P A 1
O2A O 0.4898(6) 0.2390(3) 0.8414(3) 0.0492(18) Uiso 0.34 1 d . . P A 2
N1 N 0.79645(13) 0.20703(7) 0.86488(7) 0.0240(3) Uani 1 1 d . . . . .
N2 N 0.69266(13) 0.11902(7) 0.76792(7) 0.0252(3) Uani 1 1 d . . . . .
C1 C 0.75345(15) 0.14620(9) 0.89666(9) 0.0224(4) Uani 1 1 d . . . . .
C2 C 0.70028(15) 0.09779(9) 0.84380(9) 0.0240(4) Uani 1 1 d . . . . .
C3 C 0.65945(16) 0.03575(9) 0.87217(10) 0.0273(4) Uani 1 1 d . . . . .
H3A H 0.6259 0.0032 0.8376 0.033 Uiso 1 1 calc R U . . .
C4 C 0.66607(16) 0.01963(9) 0.94946(10) 0.0285(4) Uani 1 1 d . . . . .
C5 C 0.71132(15) 0.06870(10) 1.00097(9) 0.0276(4) Uani 1 1 d . . . . .
C6 C 0.75345(15) 0.13075(9) 0.97333(9) 0.0260(4) Uani 1 1 d . . . . .
H6A H 0.7834 0.1638 1.0086 0.031 Uiso 1 1 calc R U . . .
C7 C 0.62504(18) -0.05007(10) 0.97473(12) 0.0378(5) Uani 1 1 d . . . . .
H7A H 0.6889 -0.0728 1.0043 0.057 Uiso 1 1 calc R U . . .
H7B H 0.6023 -0.0779 0.9303 0.057 Uiso 1 1 calc R U . . .
H7C H 0.5575 -0.0445 1.0058 0.057 Uiso 1 1 calc R U . . .
C8 C 0.71702(19) 0.05624(12) 1.08569(10) 0.0411(5) Uani 1 1 d . . . . .
H8A H 0.6402 0.0406 1.1008 0.062 Uiso 1 1 calc R U . . .
H8B H 0.7382 0.0988 1.1122 0.062 Uiso 1 1 calc R U . . .
H8C H 0.7763 0.0213 1.0986 0.062 Uiso 1 1 calc R U . . .
C9 C 0.88713(15) 0.24443(9) 0.90375(9) 0.0238(4) Uani 1 1 d . . . . .
C10 C 0.99558(16) 0.21301(9) 0.93025(9) 0.0283(4) Uani 1 1 d . . . . .
C11 C 1.08624(17) 0.25463(11) 0.96040(10) 0.0354(5) Uani 1 1 d . . . . .
H11A H 1.1578 0.2338 0.9781 0.042 Uiso 1 1 calc R U . . .
C12 C 1.07613(19) 0.32466(11) 0.96545(11) 0.0419(5) Uani 1 1 d . . . . .
H12A H 1.1396 0.3513 0.9862 0.050 Uiso 1 1 calc R U . . .
C13 C 0.97162(19) 0.35580(10) 0.93971(11) 0.0385(5) Uani 1 1 d . . . . .
H13A H 0.9645 0.4041 0.9425 0.046 Uiso 1 1 calc R U . . .
C14 C 0.87692(16) 0.31701(9) 0.90975(9) 0.0276(4) Uani 1 1 d . . . . .
C15 C 0.76547(18) 0.35321(10) 0.88038(11) 0.0338(4) Uani 1 1 d . . . . .
H15A H 0.6988 0.3204 0.8839 0.041 Uiso 1 1 calc R U . . .
C16 C 0.7733(2) 0.37226(12) 0.79710(12) 0.0479(6) Uani 1 1 d . . . . .
H16A H 0.7018 0.3964 0.7793 0.072 Uiso 1 1 calc R U . . .
H16B H 0.7818 0.3306 0.7672 0.072 Uiso 1 1 calc R U . . .
H16C H 0.8415 0.4019 0.7915 0.072 Uiso 1 1 calc R U . . .
C17 C 0.7363(3) 0.41731(13) 0.92531(15) 0.0648(8) Uani 1 1 d . . . . .
H17A H 0.6576 0.4335 0.9089 0.097 Uiso 1 1 calc R U . . .
H17B H 0.7940 0.4531 0.9165 0.097 Uiso 1 1 calc R U . . .
H17C H 0.7386 0.4063 0.9792 0.097 Uiso 1 1 calc R U . . .
C18 C 1.02095(17) 0.13674(10) 0.92114(10) 0.0325(4) Uani 1 1 d . . . . .
H18A H 0.9477 0.1148 0.8990 0.039 Uiso 1 1 calc R U . . .
C19 C 1.1174(2) 0.12565(13) 0.86584(12) 0.0484(6) Uani 1 1 d . . . . .
H19A H 1.1273 0.0766 0.8572 0.073 Uiso 1 1 calc R U . . .
H19B H 1.1913 0.1450 0.8871 0.073 Uiso 1 1 calc R U . . .
H19C H 1.0951 0.1483 0.8179 0.073 Uiso 1 1 calc R U . . .
C20 C 1.05293(19) 0.10139(11) 0.99721(11) 0.0419(5) Uani 1 1 d . . . . .
H20A H 1.0692 0.0530 0.9885 0.063 Uiso 1 1 calc R U . . .
H20B H 0.9872 0.1056 1.0301 0.063 Uiso 1 1 calc R U . . .
H20C H 1.1227 0.1232 1.0214 0.063 Uiso 1 1 calc R U . . .
C21 C 0.67129(16) 0.06721(9) 0.71229(9) 0.0266(4) Uani 1 1 d . . . . .
C22 C 0.56514(17) 0.06665(9) 0.66664(10) 0.0303(4) Uani 1 1 d . . . . .
C23 C 0.55142(19) 0.01906(10) 0.60760(10) 0.0376(5) Uani 1 1 d . . . . .
H23A H 0.4808 0.0192 0.5765 0.045 Uiso 1 1 calc R U . . .
C24 C 0.6376(2) -0.02791(10) 0.59352(11) 0.0412(5) Uani 1 1 d . . . . .
H24A H 0.6260 -0.0599 0.5536 0.049 Uiso 1 1 calc R U . . .
C25 C 0.7409(2) -0.02793(10) 0.63816(11) 0.0386(5) Uani 1 1 d . . . . .
H25A H 0.7997 -0.0608 0.6290 0.046 Uiso 1 1 calc R U . . .
C26 C 0.76078(18) 0.01974(9) 0.69689(10) 0.0320(4) Uani 1 1 d . . . . .
C27 C 0.87989(19) 0.02035(11) 0.73998(11) 0.0393(5) Uani 1 1 d . . . . .
H27A H 0.8785 0.0571 0.7790 0.047 Uiso 1 1 calc R U . . .
C28 C 0.9056(2) -0.04781(13) 0.78106(15) 0.0620(7) Uani 1 1 d . . . . .
H28A H 0.9813 -0.0448 0.8099 0.093 Uiso 1 1 calc R U . . .
H28B H 0.9083 -0.0848 0.7439 0.093 Uiso 1 1 calc R U . . .
H28C H 0.8434 -0.0572 0.8155 0.093 Uiso 1 1 calc R U . . .
C29 C 0.9777(2) 0.03744(13) 0.68755(14) 0.0520(6) Uani 1 1 d . . . . .
H29A H 1.0529 0.0399 0.7170 0.078 Uiso 1 1 calc R U . . .
H29B H 0.9611 0.0816 0.6631 0.078 Uiso 1 1 calc R U . . .
H29C H 0.9816 0.0018 0.6490 0.078 Uiso 1 1 calc R U . . .
C30 C 0.46656(18) 0.11564(11) 0.68288(11) 0.0389(5) Uani 1 1 d . . . . .
H30A H 0.5038 0.1587 0.7029 0.047 Uiso 1 1 calc R U . . .
C31 C 0.3884(2) 0.13492(16) 0.61263(14) 0.0675(8) Uani 1 1 d . . . . .
H31A H 0.3332 0.1708 0.6258 0.101 Uiso 1 1 calc R U . . .
H31B H 0.3445 0.0946 0.5943 0.101 Uiso 1 1 calc R U . . .
H31C H 0.4376 0.1516 0.5731 0.101 Uiso 1 1 calc R U . . .
C32 C 0.3925(2) 0.08752(16) 0.74390(15) 0.0667(8) Uani 1 1 d . . . . .
H32A H 0.3331 0.1213 0.7560 0.100 Uiso 1 1 calc R U . . .
H32B H 0.4428 0.0776 0.7892 0.100 Uiso 1 1 calc R U . . .
H32C H 0.3536 0.0454 0.7259 0.100 Uiso 1 1 calc R U . . .
C33 C 0.7563(2) 0.20986(15) 0.59854(13) 0.0616(7) Uani 1 1 d . . . . .
H33A H 0.7350 0.2121 0.5443 0.092 Uiso 1 1 calc R U . . .
H33B H 0.7043 0.2397 0.6257 0.092 Uiso 1 1 calc R U . . .
H33C H 0.7483 0.1627 0.6162 0.092 Uiso 1 1 calc R U . . .
C34 C 0.8783(2) 0.23237(16) 0.61264(13) 0.0622(7) Uani 1 1 d . . . . .
H34A H 0.9304 0.2039 0.5829 0.075 Uiso 1 1 calc R U . . .
H34B H 0.8859 0.2804 0.5960 0.075 Uiso 1 1 calc R U . . .
C35 C 1.0134(2) 0.27043(13) 0.71361(14) 0.0539(6) Uani 1 1 d . . . . .
H35A H 1.0235 0.2706 0.7694 0.065 Uiso 1 1 calc R U . . .
H35B H 0.9966 0.3179 0.6969 0.065 Uiso 1 1 calc R U . . .
C36 C 1.1248(2) 0.24740(17) 0.68194(15) 0.0679(8) Uani 1 1 d . . . . .
H36A H 1.1899 0.2757 0.7025 0.102 Uiso 1 1 calc R U . . .
H36B H 1.1183 0.2518 0.6269 0.102 Uiso 1 1 calc R U . . .
H36C H 1.1395 0.1995 0.6956 0.102 Uiso 1 1 calc R U . . .
C37 C 0.4924(5) 0.3158(2) 0.7036(2) 0.0654(12) Uani 0.66 1 d . . P A 1
H37A H 0.4758 0.3571 0.6736 0.098 Uiso 0.66 1 calc R U P A 1
H37B H 0.4499 0.2770 0.6802 0.098 Uiso 0.66 1 calc R U P A 1
H37C H 0.5769 0.3065 0.7057 0.098 Uiso 0.66 1 calc R U P A 1
C37A C 0.4445(13) 0.3179(8) 0.7438(8) 0.094(5) Uiso 0.34 1 d . . P A 2
H37D H 0.4020 0.3608 0.7345 0.141 Uiso 0.34 1 calc R U P A 2
H37E H 0.4201 0.2846 0.7048 0.141 Uiso 0.34 1 calc R U P A 2
H37F H 0.5290 0.3261 0.7427 0.141 Uiso 0.34 1 calc R U P A 2
C38 C 0.4541(3) 0.32613(19) 0.7811(3) 0.0478(9) Uani 0.66 1 d . . P A 1
H38A H 0.4926 0.3670 0.8042 0.057 Uiso 0.66 1 calc R U P A 1
H38B H 0.3680 0.3328 0.7800 0.057 Uiso 0.66 1 calc R U P A 1
C38A C 0.4176(11) 0.2908(6) 0.8190(6) 0.084(3) Uiso 0.34 1 d . . P A 2
H38C H 0.4251 0.3281 0.8566 0.101 Uiso 0.34 1 calc R U P A 2
H38D H 0.3354 0.2745 0.8170 0.101 Uiso 0.34 1 calc R U P A 2
C39 C 0.4336(4) 0.2705(2) 0.8977(2) 0.0588(10) Uani 0.66 1 d . . P A 1
H39A H 0.3474 0.2747 0.8896 0.071 Uiso 0.66 1 calc R U P A 1
H39B H 0.4634 0.3115 0.9251 0.071 Uiso 0.66 1 calc R U P A 1
C39A C 0.4508(9) 0.2020(5) 0.9048(5) 0.062(3) Uiso 0.34 1 d . . P A 2
H39C H 0.4979 0.1596 0.9104 0.074 Uiso 0.34 1 calc R U P A 2
H39D H 0.3682 0.1882 0.8934 0.074 Uiso 0.34 1 calc R U P A 2
C40 C 0.4631(4) 0.2081(2) 0.9432(3) 0.0548(10) Uani 0.66 1 d . . P A 1
H40A H 0.4213 0.2093 0.9899 0.082 Uiso 0.66 1 calc R U P A 1
H40B H 0.5479 0.2067 0.9556 0.082 Uiso 0.66 1 calc R U P A 1
H40C H 0.4394 0.1674 0.9141 0.082 Uiso 0.66 1 calc R U P A 1
C40A C 0.4578(10) 0.2380(6) 0.9773(6) 0.083(3) Uiso 0.34 1 d . . P A 2
H40D H 0.4328 0.2074 1.0169 0.124 Uiso 0.34 1 calc R U P A 2
H40E H 0.4065 0.2782 0.9741 0.124 Uiso 0.34 1 calc R U P A 2
H40F H 0.5389 0.2526 0.9892 0.124 Uiso 0.34 1 calc R U P A 2

loop_
_atom_site_aniso_label
_atom_site_aniso_U_11
_atom_site_aniso_U_22
_atom_site_aniso_U_33
_atom_site_aniso_U_23
_atom_site_aniso_U_13
_atom_site_aniso_U_12
Li1 0.0415(19) 0.0330(18) 0.0249(15) -0.0026(13) 0.0042(13) -0.0053(14)
Li2 0.0383(19) 0.0310(18) 0.0365(17) -0.0028(14) -0.0065(14) 0.0068(14)
O1 0.0422(8) 0.0381(8) 0.0344(7) 0.0061(6) 0.0088(6) -0.0025(6)
O2 0.0310(13) 0.0311(14) 0.0472(14) 0.0077(12) 0.0022(10) 0.0068(11)
N1 0.0313(8) 0.0195(7) 0.0207(7) -0.0007(6) -0.0029(6) 0.0001(6)
N2 0.0352(9) 0.0202(7) 0.0199(7) -0.0015(6) -0.0016(6) -0.0007(6)
C1 0.0234(9) 0.0210(9) 0.0226(8) -0.0012(6) -0.0003(6) 0.0048(7)
C2 0.0262(9) 0.0221(9) 0.0237(8) -0.0008(7) 0.0000(7) 0.0037(7)
C3 0.0295(10) 0.0236(9) 0.0286(9) -0.0021(7) -0.0004(7) -0.0013(7)
C4 0.0257(9) 0.0275(10) 0.0325(9) 0.0075(7) 0.0049(7) 0.0049(7)
C5 0.0259(9) 0.0331(10) 0.0240(8) 0.0057(7) 0.0026(7) 0.0069(8)
C6 0.0277(10) 0.0283(10) 0.0217(8) -0.0037(7) -0.0003(7) 0.0042(7)
C7 0.0358(11) 0.0338(11) 0.0443(11) 0.0106(9) 0.0054(9) -0.0012(9)
C8 0.0475(13) 0.0483(13) 0.0279(10) 0.0101(9) 0.0040(9) 0.0028(10)
C9 0.0292(9) 0.0248(9) 0.0174(7) 0.0003(7) 0.0017(7) -0.0001(7)
C10 0.0312(10) 0.0316(10) 0.0224(8) 0.0029(7) 0.0031(7) 0.0019(8)
C11 0.0308(10) 0.0445(12) 0.0303(9) 0.0077(8) -0.0023(8) -0.0041(9)
C12 0.0411(12) 0.0448(13) 0.0387(11) 0.0042(9) -0.0082(9) -0.0195(10)
C13 0.0519(13) 0.0268(10) 0.0362(10) 0.0006(8) -0.0013(9) -0.0091(9)
C14 0.0365(11) 0.0244(9) 0.0218(8) -0.0013(7) 0.0012(7) -0.0010(8)
C15 0.0396(11) 0.0225(9) 0.0392(10) -0.0012(8) 0.0005(8) 0.0021(8)
C16 0.0481(13) 0.0478(14) 0.0470(12) 0.0123(10) -0.0054(10) 0.0040(11)
C17 0.0753(18) 0.0434(14) 0.0744(17) -0.0190(13) -0.0058(14) 0.0230(13)
C18 0.0303(10) 0.0345(11) 0.0328(10) 0.0029(8) 0.0024(8) 0.0081(8)
C19 0.0457(13) 0.0552(15) 0.0454(12) 0.0029(10) 0.0118(10) 0.0173(11)
C20 0.0396(12) 0.0429(13) 0.0434(11) 0.0125(9) 0.0028(9) 0.0100(9)
C21 0.0364(10) 0.0220(9) 0.0215(8) 0.0001(7) 0.0021(7) -0.0066(7)
C22 0.0367(11) 0.0266(9) 0.0273(9) -0.0013(7) 0.0004(7) -0.0086(8)
C23 0.0490(13) 0.0334(11) 0.0296(10) -0.0025(8) -0.0042(9) -0.0141(9)
C24 0.0670(15) 0.0298(11) 0.0267(9) -0.0089(8) 0.0012(9) -0.0110(10)
C25 0.0571(14) 0.0261(10) 0.0330(10) -0.0065(8) 0.0062(9) 0.0021(9)
C26 0.0461(12) 0.0222(9) 0.0278(9) -0.0012(7) 0.0019(8) 0.0005(8)
C27 0.0459(13) 0.0345(11) 0.0372(10) -0.0087(9) -0.0006(9) 0.0127(9)
C28 0.0688(18) 0.0526(16) 0.0628(16) 0.0083(13) -0.0108(13) 0.0198(13)
C29 0.0469(14) 0.0494(14) 0.0600(14) -0.0135(11) 0.0049(11) 0.0075(11)
C30 0.0337(11) 0.0441(12) 0.0380(10) -0.0116(9) -0.0051(8) -0.0029(9)
C31 0.0608(17) 0.084(2) 0.0552(15) -0.0116(14) -0.0151(13) 0.0215(15)
C32 0.0479(15) 0.093(2) 0.0611(16) -0.0006(15) 0.0161(12) 0.0066(14)
C33 0.0671(17) 0.081(2) 0.0364(12) 0.0090(12) 0.0026(11) -0.0293(15)
C34 0.0546(16) 0.093(2) 0.0394(12) 0.0278(13) 0.0032(11) 0.0041(14)
C35 0.0527(15) 0.0470(14) 0.0629(15) 0.0002(12) 0.0115(12) -0.0138(11)
C36 0.0467(15) 0.098(2) 0.0599(16) 0.0099(15) 0.0070(12) -0.0087(15)
C37 0.091(3) 0.048(2) 0.055(2) 0.0071(19) -0.014(2) 0.004(2)
C38 0.041(2) 0.0319(19) 0.071(3) 0.001(2) 0.001(2) 0.0120(15)
C39 0.058(2) 0.051(2) 0.071(2) 0.0088(19) 0.0368(19) 0.0152(18)
C40 0.049(2) 0.059(3) 0.057(3) 0.013(2) 0.013(2) 0.0086(19)

loop_
_atom_type_symbol
_atom_type_description
_atom_type_scat_dispersion_real
_atom_type_scat_dispersion_imag
_atom_type_scat_source
C C 0.0033 0.0016 'International Tables Vol C Tables 4.2.6.8 and 6.1.1.4'
H H 0.0000 0.0000 'International Tables Vol C Tables 4.2.6.8 and 6.1.1.4'
Li Li -0.0003 0.0001 'International Tables Vol C Tables 4.2.6.8 and 6.1.1.4'
N N 0.0061 0.0033 'International Tables Vol C Tables 4.2.6.8 and 6.1.1.4'
O O 0.0106 0.0060 'International Tables Vol C Tables 4.2.6.8 and 6.1.1.4'

loop_
_geom_angle_atom_site_label_1
_geom_angle_atom_site_label_2
_geom_angle_atom_site_label_3
_geom_angle
O1 Li1 N1 129.39(18)
O1 Li1 N2 141.62(17)
N1 Li1 N2 85.35(14)
O1 Li1 Li2 132.35(18)
N1 Li1 Li2 52.05(11)
N2 Li1 Li2 52.22(11)
O1 Li1 C2 169.88(17)
N1 Li1 C2 60.67(10)
N2 Li1 C2 30.72(7)
Li2 Li1 C2 52.62(10)
O1 Li1 C1 158.13(16)
N1 Li1 C1 30.82(7)
N2 Li1 C1 60.05(10)
Li2 Li1 C1 51.73(10)
C2 Li1 C1 31.22(6)
O2A Li2 N1 134.9(3)
O2 Li2 N1 134.46(18)
O2A Li2 N2 137.5(3)
O2 Li2 N2 144.90(19)
N1 Li2 N2 80.54(13)
O2A Li2 C1 123.3(3)
O2 Li2 C1 136.31(19)
N1 Li2 C1 37.56(8)
N2 Li2 C1 66.92(11)
O2A Li2 C2 125.1(3)
O2 Li2 C2 141.9(2)
N1 Li2 C2 66.81(11)
N2 Li2 C2 36.81(8)
C1 Li2 C2 36.41(7)
O2A Li2 Li1 168.4(3)
O2 Li2 Li1 151.4(2)
N1 Li2 Li1 48.75(11)
N2 Li2 Li1 48.92(11)
C1 Li2 Li1 66.87(12)
C2 Li2 Li1 66.22(12)
O2A Li2 C39A 30.5(3)
N1 Li2 C39A 118.3(2)
N2 Li2 C39A 121.2(3)
C1 Li2 C39A 94.5(2)
C2 Li2 C39A 96.5(3)
Li1 Li2 C39A 160.9(3)
C34 O1 C35 113.93(18)
C34 O1 Li1 123.49(16)
C35 O1 Li1 121.81(16)
C38 O2 C39 107.8(3)
C38 O2 Li2 128.0(3)
C39 O2 Li2 119.3(2)
C38A O2A C39A 113.6(8)
C38A O2A Li2 136.3(7)
C39A O2A Li2 109.9(6)
C9 N1 C1 120.08(13)
C9 N1 Li1 115.22(15)
C1 N1 Li1 104.03(14)
C9 N1 Li2 147.74(14)
C1 N1 Li2 80.24(13)
Li1 N1 Li2 79.20(14)
C2 N2 C21 116.81(14)
C2 N2 Li1 103.68(13)
C21 N2 Li1 119.98(14)
C2 N2 Li2 81.71(13)
C21 N2 Li2 145.53(15)
Li1 N2 Li2 78.86(14)
C6 C1 N1 126.18(15)
C6 C1 C2 117.96(16)
N1 C1 C2 115.80(14)
C6 C1 Li2 133.55(15)
N1 C1 Li2 62.20(12)
C2 C1 Li2 73.04(12)
C6 C1 Li1 161.52(14)
N1 C1 Li1 45.15(10)
C2 C1 Li1 74.12(11)
Li2 C1 Li1 61.39(12)
C3 C2 N2 126.52(15)
C3 C2 C1 118.06(15)
N2 C2 C1 115.40(15)
C3 C2 Li2 138.54(16)
N2 C2 Li2 61.48(12)
C1 C2 Li2 70.55(12)
C3 C2 Li1 157.74(15)
N2 C2 Li1 45.60(10)
C1 C2 Li1 74.66(12)
Li2 C2 Li1 61.16(12)
C2 C3 C4 122.95(16)
C5 C4 C3 118.63(16)
C5 C4 C7 122.04(16)
C3 C4 C7 119.34(17)
C4 C5 C6 118.98(15)
C4 C5 C8 121.82(17)
C6 C5 C8 119.20(17)
C1 C6 C5 123.21(16)
N1 C9 C14 119.36(15)
N1 C9 C10 122.02(15)
C14 C9 C10 118.26(15)
C11 C10 C9 118.68(17)
C11 C10 C18 117.92(17)
C9 C10 C18 123.19(16)
C12 C11 C10 122.75(18)
C11 C12 C13 119.15(18)
C12 C13 C14 120.98(19)
C13 C14 C9 120.17(17)
C13 C14 C15 119.28(17)
C9 C14 C15 120.49(16)
C14 C15 C16 110.44(16)
C14 C15 C17 113.91(17)
C16 C15 C17 109.22(18)
C10 C18 C19 110.68(17)
C10 C18 C20 112.43(16)
C19 C18 C20 110.80(16)
C22 C21 C26 119.04(16)
C22 C21 N2 120.48(16)
C26 C21 N2 120.19(15)
C23 C22 C21 119.10(18)
C23 C22 C30 120.59(17)
C21 C22 C30 120.29(16)
C24 C23 C22 121.84(18)
C23 C24 C25 119.32(18)
C24 C25 C26 121.33(19)
C25 C26 C21 119.33(17)
C25 C26 C27 118.60(18)
C21 C26 C27 122.03(16)
C26 C27 C29 110.96(17)
C26 C27 C28 111.79(19)
C29 C27 C28 110.59(19)
C32 C30 C22 110.88(19)
C32 C30 C31 110.3(2)
C22 C30 C31 113.73(17)
O1 C34 C33 111.05(19)
O1 C35 C36 112.8(2)
O2 C38 C37 107.4(3)
O2A C38A C37A 112.3(11)
O2 C39 C40 109.3(3)
O2A C39A C40A 116.3(9)
O2A C39A Li2 39.5(4)
C40A C39A Li2 120.2(7)

loop_
_geom_bond_atom_site_label_1
_geom_bond_atom_site_label_2
_geom_bond_distance
Li1 O1 1.870(3)
Li1 N1 1.961(3)
Li1 N2 1.968(4)
Li1 Li2 2.562(5)
Li1 C2 2.677(4)
Li1 C1 2.684(3)
Li2 O2A 1.792(7)
Li2 O2 1.997(4)
Li2 N1 2.057(3)
Li2 N2 2.064(3)
Li2 C1 2.291(3)
Li2 C2 2.324(4)
Li2 C39A 2.646(11)
O1 C34 1.423(2)
O1 C35 1.455(3)
O2 C38 1.455(5)
O2 C39 1.470(4)
O2A C38A 1.351(12)
O2A C39A 1.430(11)
N1 C9 1.414(2)
N1 C1 1.417(2)
N2 C2 1.407(2)
N2 C21 1.426(2)
C1 C6 1.394(2)
C1 C2 1.442(2)
C2 C3 1.404(2)
C3 C4 1.405(2)
C4 C5 1.404(3)
C4 C7 1.519(3)
C5 C6 1.405(3)
C5 C8 1.521(2)
C9 C14 1.430(2)
C9 C10 1.436(2)
C10 C11 1.399(3)
C10 C18 1.531(3)
C11 C12 1.379(3)
C12 C13 1.392(3)
C13 C14 1.400(3)
C14 C15 1.521(3)
C15 C16 1.532(3)
C15 C17 1.533(3)
C18 C19 1.532(3)
C18 C20 1.542(3)
C21 C22 1.418(3)
C21 C26 1.419(3)
C22 C23 1.404(3)
C22 C30 1.518(3)
C23 C24 1.379(3)
C24 C25 1.382(3)
C25 C26 1.408(3)
C26 C27 1.521(3)
C27 C29 1.531(3)
C27 C28 1.540(3)
C30 C32 1.515(3)
C30 C31 1.538(3)
C33 C34 1.468(3)
C35 C36 1.489(4)
C37 C38 1.482(6)
C37A C38A 1.483(16)
C39 C40 1.491(5)
C39A C40A 1.466(12)
